data_2104837
loop_
_publ_author_name
'Takayama, Terufumi'
'Mitsumori, Takahiro'
'Kawano, Masaki'
'Sekine, Akiko'
'Uekusa, Hidehiro'
'Ohashi, Yuji'
'Sugawara, Tadashi'

_publ_section_title
;
 Direct observation of arylnitrene formation in the photoreaction of
 arylazide crystals
;
_journal_issue 6
_journal_name_full 'Acta Crystallographica Section B'
_journal_page_first 639
_journal_page_last 646
_journal_paper_doi 10.1107/S0108768110036608
_journal_volume 66
_journal_year 2010
_chemical_formula_moiety 'C7 H5 N3 O2'
_chemical_formula_sum 'C7 H5 N3 O2'
_chemical_formula_weight 163.14
_chemical_melting_point ?
_chemical_name_common
;
 3-carboxyphenylazide
;
_chemical_name_systematic
;
 3-carboxyphenylazide
;
_space_group_IT_number 2
_symmetry_cell_setting triclinic
_symmetry_space_group_name_Hall '-P 1'
_symmetry_space_group_name_H-M 'P -1'
_atom_sites_solution_hydrogens difmap
_atom_sites_solution_primary direct
_atom_sites_solution_secondary difmap
_audit_creation_method SHELXL-97
_cell_angle_alpha 80.829(6)
_cell_angle_beta 83.770(5)
_cell_angle_gamma 86.189(5)
_cell_formula_units_Z 2
_cell_length_a 3.7639(5)
_cell_length_b 6.5389(12)
_cell_length_c 15.141(3)
_cell_measurement_temperature 80(2)
_cell_volume 365.25(11)
_computing_cell_refinement 'RIGAKU R-AXIS RAPID'
_computing_data_collection 'RIGAKU R-AXIS RAPID'
_computing_data_reduction 'RIGAKU TEXSAN & ABSCOR'
_computing_molecular_graphics 'ORTEP3 for Window (Farrugia,1998)'
_computing_publication_material SHELXTL97'
_computing_structure_refinement 'SHELXL-97 (Sheldrick, 1997)'
_computing_structure_solution 'SHELXS-97 (Sheldrick, 1990)'
_diffrn_ambient_temperature 80(2)
_diffrn_measured_fraction_theta_full 0.973
_diffrn_measured_fraction_theta_max 0.973
_diffrn_measurement_device_type 'RIGAKU R-AXIS RAPID IP detector system'
_diffrn_measurement_method 'omega scans'
_diffrn_radiation_monochromator graphite
_diffrn_radiation_source 'rotating anode'
_diffrn_radiation_type MoK\a
_diffrn_radiation_wavelength 0.71073
_diffrn_reflns_av_R_equivalents 0.0216
_diffrn_reflns_av_sigmaI/netI 0.0157
_diffrn_reflns_limit_h_max 4
_diffrn_reflns_limit_h_min -4
_diffrn_reflns_limit_k_max 7
_diffrn_reflns_limit_k_min -7
_diffrn_reflns_limit_l_max 18
_diffrn_reflns_limit_l_min -18
_diffrn_reflns_number 2550
_diffrn_reflns_theta_full 25.35
_diffrn_reflns_theta_max 25.35
_diffrn_reflns_theta_min 3.63
_exptl_absorpt_coefficient_mu 0.114
_exptl_absorpt_correction_T_max 0.9955
_exptl_absorpt_correction_T_min 0.9560
_exptl_absorpt_correction_type empirical
_exptl_absorpt_process_details 'Program ABSCOR was used. '
_exptl_crystal_colour pale-yellow
_exptl_crystal_density_diffrn 1.483
_exptl_crystal_density_meas ?
_exptl_crystal_density_method 'not measured'
_exptl_crystal_description plate
_exptl_crystal_F_000 168
_exptl_crystal_size_max 0.40
_exptl_crystal_size_mid 0.19
_exptl_crystal_size_min 0.04
_refine_diff_density_max 0.184
_refine_diff_density_min -0.278
_refine_ls_extinction_coef 0.19(3)
_refine_ls_extinction_expression Fc^*^=kFc[1+0.001xFc^2^\l^3^/sin(2\q)]^-1/4^
_refine_ls_extinction_method SHELXL
_refine_ls_goodness_of_fit_ref 1.097
_refine_ls_hydrogen_treatment refxyz
_refine_ls_matrix_type full
_refine_ls_number_parameters 126
_refine_ls_number_reflns 1310
_refine_ls_number_restraints 0
_refine_ls_restrained_S_all 1.097
_refine_ls_R_factor_all 0.0516
_refine_ls_R_factor_gt 0.0422
_refine_ls_shift/su_max 0.000
_refine_ls_shift/su_mean 0.000
_refine_ls_structure_factor_coef Fsqd
_refine_ls_weighting_details 'calc w=1/[\s^2^(Fo^2^)+(0.0909P)^2^+0.1356P] where P=(Fo^2^+2Fc^2^)/3'
_refine_ls_weighting_scheme calc
_refine_ls_wR_factor_gt 0.1255
_refine_ls_wR_factor_ref 0.1609
_reflns_number_gt 1120
_reflns_number_total 1310
_reflns_threshold_expression >2sigma(I)
_cod_data_source_file og5042.cif
_cod_data_source_block 4
_cod_depositor_comments
;
The following automatic conversions were performed:

'_chemical_melting_point' value 'not measured' was changed to '?' -
the value is undefined or not given.

Automatic conversion script
Id: cif_fix_values 1646 2011-03-28 12:23:43Z adriana 

The following automatic conversions were performed:

'_exptl_crystal_density_meas' value 'not measured' was changed to '?'
- the value is perceived as not measured.

Automatic conversion script
Id: cif_fix_values 3008 2015-01-20 13:52:24Z robertas 
;
_cod_original_cell_volume 365.24(11)
_cod_original_sg_symbol_H-M P-1
_cod_database_code 2104837

loop_
_symmetry_equiv_pos_as_xyz
'x, y, z'
'-x, -y, -z'

loop_
_atom_site_type_symbol
_atom_site_label
_atom_site_fract_x
_atom_site_fract_y
_atom_site_fract_z
_atom_site_U_iso_or_equiv
_atom_site_adp_type
_atom_site_calc_flag
_atom_site_refinement_flags
_atom_site_occupancy
_atom_site_disorder_assembly
_atom_site_disorder_group
O O1 0.5424(4) 0.5292(2) 0.38650(10) 0.0504(5) Uani d . 1 . .
O O2 0.3004(5) 0.2758(3) 0.48582(10) 0.0578(5) Uani d . 1 . .
H H1 0.378(11) 0.357(7) 0.539(3) 0.123(14) Uiso d . 1 . .
C C7 0.3922(5) 0.3615(3) 0.40452(13) 0.0380(5) Uani d . 1 . .
C C1 0.3110(5) 0.2511(3) 0.33164(13) 0.0371(5) Uani d . 1 . .
C C2 0.3763(6) 0.3445(3) 0.24312(14) 0.0399(5) Uani d . 1 . .
H H2 0.465(6) 0.476(4) 0.2287(16) 0.048 Uiso d . 1 . .
C C3 0.3026(5) 0.2407(3) 0.17498(13) 0.0414(5) Uani d . 1 . .
C C4 0.1677(6) 0.0447(3) 0.19459(15) 0.0436(5) Uani d . 1 . .
H H4 0.109(7) -0.032(4) 0.1460(17) 0.052 Uiso d . 1 . .
C C5 0.1030(6) -0.0464(3) 0.28323(15) 0.0455(6) Uani d . 1 . .
H H5 0.022(7) -0.179(4) 0.2951(17) 0.055 Uiso d . 1 . .
C C6 0.1735(6) 0.0554(3) 0.35208(15) 0.0434(5) Uani d . 1 . .
H H6 0.140(7) -0.009(4) 0.4125(18) 0.052 Uiso d . 1 . .
N N1 0.3838(6) 0.3461(3) 0.08526(14) 0.0606(6) Uani d . 1 . .
N N2 0.2887(6) 0.2650(3) 0.02416(12) 0.0539(6) Uani d . 1 . .
N N3 0.2184(8) 0.2092(4) -0.03768(15) 0.0756(8) Uani d . 1 . .

loop_
_atom_site_aniso_label
_atom_site_aniso_U_11
_atom_site_aniso_U_22
_atom_site_aniso_U_33
_atom_site_aniso_U_12
_atom_site_aniso_U_13
_atom_site_aniso_U_23
O1 0.0688(11) 0.0435(9) 0.0425(9) -0.0173(7) -0.0077(7) -0.0097(6)
O2 0.0823(12) 0.0556(10) 0.0390(9) -0.0244(8) -0.0073(8) -0.0081(7)
C7 0.0406(10) 0.0398(10) 0.0345(10) -0.0045(8) -0.0048(8) -0.0068(8)
C1 0.0353(10) 0.0396(10) 0.0385(11) -0.0024(8) -0.0061(8) -0.0103(8)
C2 0.0425(11) 0.0386(10) 0.0408(11) -0.0077(8) -0.0059(8) -0.0092(8)
C3 0.0447(11) 0.0457(11) 0.0360(11) -0.0081(9) -0.0061(8) -0.0091(8)
C4 0.0455(11) 0.0442(11) 0.0459(12) -0.0066(8) -0.0092(8) -0.0159(9)
C5 0.0501(12) 0.0355(11) 0.0536(13) -0.0097(9) -0.0095(9) -0.0091(9)
C6 0.0456(12) 0.0391(11) 0.0464(12) -0.0056(9) -0.0086(9) -0.0051(9)
N1 0.0886(16) 0.0577(12) 0.0406(10) -0.0305(11) -0.0105(9) -0.0093(9)
N2 0.0718(13) 0.0533(11) 0.0401(10) -0.0184(9) -0.0093(9) -0.0092(9)
N3 0.107(2) 0.0782(16) 0.0495(13) -0.0316(14) -0.0183(12) -0.0159(11)

loop_
_atom_type_symbol
_atom_type_description
_atom_type_scat_dispersion_real
_atom_type_scat_dispersion_imag
_atom_type_scat_source
C C 0.0033 0.0016 'International Tables Vol C Tables 4.2.6.8 and 6.1.1.4'
H H 0.0000 0.0000 'International Tables Vol C Tables 4.2.6.8 and 6.1.1.4'
N N 0.0061 0.0033 'International Tables Vol C Tables 4.2.6.8 and 6.1.1.4'
O O 0.0106 0.0060 'International Tables Vol C Tables 4.2.6.8 and 6.1.1.4'

loop_
_geom_angle_atom_site_label_1
_geom_angle_atom_site_label_2
_geom_angle_atom_site_label_3
_geom_angle_site_symmetry_1
_geom_angle_site_symmetry_3
_geom_angle
_geom_angle_publ_flag
C7 O2 H1 . . 115(2) ?
O1 C7 O2 . . 122.68(18) ?
O1 C7 C1 . . 120.42(17) ?
O2 C7 C1 . . 116.90(17) ?
C2 C1 C6 . . 120.59(19) ?
C2 C1 C7 . . 119.24(18) ?
C6 C1 C7 . . 120.17(18) ?
C3 C2 C1 . . 119.23(19) ?
C3 C2 H2 . . 119.4(15) ?
C1 C2 H2 . . 121.3(15) ?
C2 C3 C4 . . 120.67(19) ?
C2 C3 N1 . . 115.80(19) ?
C4 C3 N1 . . 123.51(19) ?
C5 C4 C3 . . 119.46(19) ?
C5 C4 H4 . . 118.8(14) ?
C3 C4 H4 . . 121.8(14) ?
C6 C5 C4 . . 120.6(2) ?
C6 C5 H5 . . 120.8(16) ?
C4 C5 H5 . . 118.5(16) ?
C5 C6 C1 . . 119.4(2) ?
C5 C6 H6 . . 120.9(16) ?
C1 C6 H6 . . 119.6(16) ?
N2 N1 C3 . . 116.57(19) ?
N3 N2 N1 . . 172.3(2) ?

loop_
_geom_bond_atom_site_label_1
_geom_bond_atom_site_label_2
_geom_bond_site_symmetry_2
_geom_bond_distance
_geom_bond_publ_flag
O1 C7 . 1.245(2) ?
O2 C7 . 1.289(2) ?
O2 H1 . 1.10(5) ?
C7 C1 . 1.479(3) ?
C1 C2 . 1.385(3) ?
C1 C6 . 1.389(3) ?
C2 C3 . 1.383(3) ?
C2 H2 . 0.93(3) ?
C3 C4 . 1.386(3) ?
C3 N1 . 1.433(3) ?
C4 C5 . 1.381(3) ?
C4 H4 . 1.00(3) ?
C5 C6 . 1.380(3) ?
C5 H5 . 0.92(3) ?
C6 H6 . 0.94(3) ?
N1 N2 . 1.232(3) ?
N2 N3 . 1.120(3) ?

loop_
_geom_hbond_atom_site_label_D
_geom_hbond_atom_site_label_H
_geom_hbond_atom_site_label_A
_geom_hbond_site_symmetry_A
_geom_hbond_distance_DH
_geom_hbond_distance_HA
_geom_hbond_distance_DA
_geom_hbond_angle_DHA
O2 H1 O1 2_666 1.10(5) 1.52(5) 2.617(2) 176(4)

loop_
_geom_torsion_atom_site_label_1
_geom_torsion_atom_site_label_2
_geom_torsion_atom_site_label_3
_geom_torsion_atom_site_label_4
_geom_torsion_site_symmetry_1
_geom_torsion_site_symmetry_2
_geom_torsion_site_symmetry_3
_geom_torsion_site_symmetry_4
_geom_torsion
_geom_torsion_publ_flag
O1 C7 C1 C2 . . . . -5.4(3) ?
O2 C7 C1 C2 . . . . 174.62(18) ?
O1 C7 C1 C6 . . . . 174.11(19) ?
O2 C7 C1 C6 . . . . -5.9(3) ?
C6 C1 C2 C3 . . . . 0.1(3) ?
C7 C1 C2 C3 . . . . 179.58(17) ?
C1 C2 C3 C4 . . . . -0.5(3) ?
C1 C2 C3 N1 . . . . -178.88(19) ?
C2 C3 C4 C5 . . . . 0.7(3) ?
N1 C3 C4 C5 . . . . 178.9(2) ?
C3 C4 C5 C6 . . . . -0.4(3) ?
C4 C5 C6 C1 . . . . -0.1(3) ?
C2 C1 C6 C5 . . . . 0.2(3) ?
C7 C1 C6 C5 . . . . -179.29(18) ?
C2 C3 N1 N2 . . . . -173.3(2) ?
C4 C3 N1 N2 . . . . 8.3(4) ?
C3 N1 N2 N3 . . . . -180(2) ?

loop_
_cod_related_entry_id
_cod_related_entry_database
_cod_related_entry_code
1 ChemSpider 9248892
